data_2018084
loop_
_publ_author_name
'Gerhardt, Valeska'
'Tutughamiarso, Maya'
'Bolte, Michael'

_publ_section_title
;
 Pseudopolymorphs of 2,6-diaminopyrimidin-4-one and
 2-amino-6-methylpyrimidin-4-one: one or two tautomers present in the
 same crystal
;
_journal_coeditor_code SK3407
_journal_issue 5
_journal_name_full 'Acta Crystallographica Section C'
_journal_page_first o179
_journal_page_last o187
_journal_paper_doi 10.1107/S0108270111013072
_journal_volume 67
_journal_year 2011
_chemical_formula_iupac 'C5 H7 N3 O , C5 H7 N3 O , C5 H9N O'
_chemical_formula_moiety '2(C5 H7 N3 O), C5 H9 N O'
_chemical_formula_sum 'C15 H23 N7 O3'
_chemical_formula_weight 349.40
_chemical_name_systematic
;
2-amino-6-methylpyrimidin-4(3<i>H</i>)-one--2-amino-6-methylpyrimidin-\
4(1<i>H</i>)-one--<i>N</i>-methyl-2-pyrrolidone (1/1/1)
;
_space_group_IT_number 2
_symmetry_cell_setting triclinic
_symmetry_space_group_name_Hall '-P 1'
_symmetry_space_group_name_H-M 'P -1'
_atom_sites_solution_hydrogens geom
_atom_sites_solution_primary direct
_atom_sites_solution_secondary difmap
_audit_creation_method SHELXL97
_cell_angle_alpha 102.835(7)
_cell_angle_beta 98.830(8)
_cell_angle_gamma 91.555(8)
_cell_formula_units_Z 2
_cell_length_a 7.3321(7)
_cell_length_b 9.8805(9)
_cell_length_c 12.5860(12)
_cell_measurement_reflns_used 4837
_cell_measurement_temperature 173(2)
_cell_measurement_theta_max 25.90
_cell_measurement_theta_min 2.37
_cell_volume 876.70(15)
_computing_cell_refinement 'X-AREA (Stoe & Cie, 2001)'
_computing_data_collection 'X-AREA (Stoe & Cie, 2001)'
_computing_data_reduction 'X-AREA (Stoe & Cie, 2001)'
_computing_molecular_graphics
;
Mercury (Version 2.2; Macrae <i>et al.</i>, 2008) and XP (Sheldrick,
2008)
;
_computing_publication_material 'publCIF (Westrip, 2010)'
_computing_structure_refinement 'SHELXL97 (Sheldrick, 2008)'
_computing_structure_solution 'SHELXS97 (Sheldrick, 2008)'
_diffrn_ambient_temperature 173(2)
_diffrn_measured_fraction_theta_full 0.997
_diffrn_measured_fraction_theta_max 0.992
_diffrn_measurement_device_type 'Stoe IPDS II two-circle'
_diffrn_measurement_method \w
_diffrn_radiation_monochromator graphite
_diffrn_radiation_source 'fine-focus sealed tube'
_diffrn_radiation_type MoK\a
_diffrn_radiation_wavelength 0.71073
_diffrn_reflns_av_R_equivalents 0.1493
_diffrn_reflns_av_sigmaI/netI 0.1112
_diffrn_reflns_limit_h_max 8
_diffrn_reflns_limit_h_min -8
_diffrn_reflns_limit_k_max 11
_diffrn_reflns_limit_k_min -12
_diffrn_reflns_limit_l_max 15
_diffrn_reflns_limit_l_min -15
_diffrn_reflns_number 13229
_diffrn_reflns_theta_full 25.00
_diffrn_reflns_theta_max 25.60
_diffrn_reflns_theta_min 3.37
_diffrn_standards_number 0
_exptl_absorpt_coefficient_mu 0.096
_exptl_absorpt_correction_type none
_exptl_crystal_colour colourless
_exptl_crystal_density_diffrn 1.324
_exptl_crystal_density_method 'not measured'
_exptl_crystal_description block
_exptl_crystal_F_000 372
_exptl_crystal_size_max 0.45
_exptl_crystal_size_mid 0.35
_exptl_crystal_size_min 0.25
_refine_diff_density_max 0.338
_refine_diff_density_min -0.346
_refine_ls_extinction_coef 0.136(17)
_refine_ls_extinction_expression Fc^*^=kFc[1+0.001xFc^2^\l^3^/sin(2\q)]^-1/4^
_refine_ls_extinction_method 'SHELXL97 (Sheldrick, 2008)'
_refine_ls_goodness_of_fit_ref 0.815
_refine_ls_hydrogen_treatment constr
_refine_ls_matrix_type full
_refine_ls_number_parameters 242
_refine_ls_number_reflns 3267
_refine_ls_number_restraints 16
_refine_ls_restrained_S_all 0.839
_refine_ls_R_factor_all 0.1071
_refine_ls_R_factor_gt 0.0678
_refine_ls_shift/su_max 0.000
_refine_ls_shift/su_mean 0.000
_refine_ls_structure_factor_coef Fsqd
_refine_ls_weighting_details 'calc w = 1/[\s^2^(Fo^2^)+(0.1156P)^2^] where P=(Fo^2^+2Fc^2^)/3'
_refine_ls_weighting_scheme calc
_refine_ls_wR_factor_gt 0.1573
_refine_ls_wR_factor_ref 0.1756
_reflns_number_gt 1883
_reflns_number_total 3267
_reflns_threshold_expression I>2\s(I)
_cod_data_source_file sk3407.cif
_cod_data_source_block IIb
_cod_depositor_comments
;
The following automatic conversions were performed:

data name '_iucr_refine_instruction_details' was replaced with
'_iucr_refine_instructions_details' as specified in the replacement
file 'data/replacement-values/replacement_tags.lst'.

Automatic conversion script
Id: cif_correct_tags 9268 2022-04-12 08:56:07Z antanas 
;
_cod_original_cell_volume 876.70(14)
_cod_database_code 2018084
_cod_database_fobs_code 2018084

loop_
_symmetry_equiv_pos_as_xyz
'x, y, z'
'-x, -y, -z'

loop_
_atom_site_type_symbol
_atom_site_label
_atom_site_fract_x
_atom_site_fract_y
_atom_site_fract_z
_atom_site_U_iso_or_equiv
_atom_site_adp_type
_atom_site_calc_flag
_atom_site_refinement_flags
_atom_site_occupancy
_atom_site_disorder_assembly
_atom_site_disorder_group
N N1A 0.8058(3) 0.3882(2) 0.55332(19) 0.0376(6) Uani d . 1 . .
H H1A 0.8291 0.3555 0.4862 0.045 Uiso calc R 1 . .
C C2A 0.7408(4) 0.5164(3) 0.5792(2) 0.0327(6) Uani d . 1 . .
N N21A 0.7152(4) 0.5868(2) 0.49943(18) 0.0408(6) Uani d . 1 . .
H H21A 0.6745 0.6709 0.5131 0.049 Uiso calc R 1 . .
H H21B 0.7391 0.5491 0.4332 0.049 Uiso calc R 1 . .
N N3A 0.7048(3) 0.5734(2) 0.67908(17) 0.0326(6) Uani d . 1 . .
C C4A 0.7343(4) 0.4989(3) 0.7608(2) 0.0341(7) Uani d . 1 . .
O O41A 0.7026(3) 0.5522(2) 0.85511(15) 0.0424(6) Uani d . 1 . .
C C5A 0.8032(4) 0.3617(3) 0.7333(2) 0.0394(7) Uani d . 1 . .
H H5A 0.8254 0.3092 0.7883 0.047 Uiso calc R 1 . .
C C6A 0.8360(4) 0.3078(3) 0.6304(2) 0.0383(7) Uani d . 1 . .
C C61A 0.9049(5) 0.1678(3) 0.5920(3) 0.0504(9) Uani d . 1 . .
H H61A 0.9378 0.1255 0.6552 0.076 Uiso calc R 1 . .
H H61B 1.0142 0.1772 0.5575 0.076 Uiso calc R 1 . .
H H61C 0.8080 0.1088 0.5380 0.076 Uiso calc R 1 . .
N N1B 0.4878(3) 1.0314(2) 0.86287(16) 0.0292(5) Uani d . 1 . .
C C2B 0.5426(3) 0.9037(3) 0.83649(19) 0.0271(6) Uani d . 1 . .
N N21B 0.5804(3) 0.8304(2) 0.91387(16) 0.0334(6) Uani d . 1 . .
H H21C 0.5688 0.8672 0.9827 0.040 Uiso calc R 1 . .
H H21D 0.6168 0.7454 0.8959 0.040 Uiso calc R 1 . .
N N3B 0.5646(3) 0.8408(2) 0.73180(16) 0.0294(5) Uani d . 1 . .
H H3B 0.5985 0.7547 0.7187 0.035 Uiso calc R 1 . .
C C4B 0.5356(4) 0.9074(3) 0.6450(2) 0.0338(7) Uani d . 1 . .
O O41B 0.5629(4) 0.8447(2) 0.55216(14) 0.0504(7) Uani d . 1 . .
C C5B 0.4729(4) 1.0435(3) 0.6727(2) 0.0364(7) Uani d . 1 . .
H H5B 0.4459 1.0952 0.6175 0.044 Uiso calc R 1 . .
C C6B 0.4517(4) 1.0993(3) 0.7788(2) 0.0307(6) Uani d . 1 . .
C C61B 0.3855(5) 1.2424(3) 0.8115(2) 0.0416(7) Uani d . 1 . .
H H61D 0.3604 1.2820 0.7463 0.062 Uiso calc R 1 . .
H H61E 0.4809 1.3016 0.8666 0.062 Uiso calc R 1 . .
H H61F 0.2720 1.2374 0.8430 0.062 Uiso calc R 1 . .
C C1X 0.7899(5) 0.4190(4) 0.1193(3) 0.0623(10) Uani d D 1 . .
H H1XA 0.7901 0.4092 0.0401 0.093 Uiso calc PR 0.778(6) A 1
H H1XB 0.8702 0.5004 0.1611 0.093 Uiso calc PR 0.778(6) A 1
H H1XC 0.6636 0.4311 0.1347 0.093 Uiso calc PR 0.778(6) A 1
H H3XC 0.6551 0.4249 0.0986 0.075 Uiso calc PR 0.222(6) A 2
H H3XD 0.8535 0.5125 0.1335 0.075 Uiso calc PR 0.222(6) A 2
O O2X 0.8257(3) 0.3738(2) 0.33072(16) 0.0499(6) Uani d D 1 . .
C C3X 0.9511(5) 0.1439(3) 0.2625(3) 0.0521(9) Uani d D 1 . .
H H3XA 1.0749 0.1577 0.3090 0.063 Uiso calc PR 0.778(6) A 1
H H3XB 0.8684 0.0876 0.2936 0.063 Uiso calc PR 0.778(6) A 1
H H1XD 0.9920 0.0543 0.2261 0.078 Uiso calc PR 0.222(6) A 2
H H1XE 0.8430 0.1281 0.2964 0.078 Uiso calc PR 0.222(6) A 2
H H1XF 1.0513 0.1935 0.3198 0.078 Uiso calc PR 0.222(6) A 2
C C5X 0.9164(5) 0.1836(4) 0.0748(3) 0.0557(10) Uani d D 1 . .
H H5XA 1.0270 0.2120 0.0468 0.067 Uiso calc PR 0.778(6) A 1
H H5XB 0.8174 0.1459 0.0112 0.067 Uiso calc PR 0.778(6) A 1
H H5XC 0.8270 0.1050 0.0354 0.067 Uiso d PR 0.222(6) A 2
H H5XD 1.0425 0.1583 0.0626 0.067 Uiso d PR 0.222(6) A 2
N N1X 0.8546(5) 0.3012(4) 0.1504(2) 0.0434(11) Uani d P 0.778(6) A 1
C C2X 0.8683(5) 0.2880(4) 0.2534(3) 0.0343(10) Uani d P 0.778(6) A 1
C C4X 0.9623(6) 0.0757(4) 0.1432(4) 0.0513(14) Uani d P 0.778(6) A 1
H H4XA 1.0882 0.0446 0.1369 0.062 Uiso calc PR 0.778(6) A 1
H H4XB 0.8730 -0.0063 0.1165 0.062 Uiso calc PR 0.778(6) A 1
N N1X' 0.9069(16) 0.2184(11) 0.1895(8) 0.040(4) Uiso d PD 0.222(6) A 2
C C2X' 0.841(3) 0.3440(16) 0.2253(11) 0.058(6) Uiso d PD 0.222(6) A 2
C C4X' 0.866(3) 0.3160(15) 0.0363(13) 0.071(6) Uiso d PD 0.222(6) A 2
H H4XC 0.9786 0.3589 0.0189 0.086 Uiso calc PR 0.222(6) A 2
H H4XD 0.7746 0.2912 -0.0324 0.086 Uiso calc PR 0.222(6) A 2

loop_
_atom_site_aniso_label
_atom_site_aniso_U_11
_atom_site_aniso_U_22
_atom_site_aniso_U_33
_atom_site_aniso_U_12
_atom_site_aniso_U_13
_atom_site_aniso_U_23
N1A 0.0438(15) 0.0331(13) 0.0325(12) 0.0033(11) 0.0099(10) -0.0026(10)
C2A 0.0328(15) 0.0280(13) 0.0339(14) -0.0003(11) 0.0075(11) -0.0015(11)
N21A 0.0582(17) 0.0379(14) 0.0263(12) 0.0115(12) 0.0134(11) 0.0024(10)
N3A 0.0387(14) 0.0308(12) 0.0283(12) 0.0053(10) 0.0094(10) 0.0035(9)
C4A 0.0366(16) 0.0321(15) 0.0327(14) 0.0027(12) 0.0094(12) 0.0028(11)
O41A 0.0589(14) 0.0392(12) 0.0317(10) 0.0116(10) 0.0147(9) 0.0072(8)
C5A 0.0457(17) 0.0332(15) 0.0393(15) 0.0064(13) 0.0061(13) 0.0083(12)
C6A 0.0415(17) 0.0303(14) 0.0398(16) 0.0033(12) 0.0073(13) 0.0008(12)
C61A 0.061(2) 0.0361(17) 0.0511(19) 0.0146(15) 0.0098(16) 0.0010(14)
N1B 0.0360(13) 0.0276(12) 0.0229(10) 0.0039(10) 0.0041(9) 0.0037(8)
C2B 0.0268(14) 0.0328(14) 0.0202(12) 0.0010(11) 0.0035(10) 0.0030(10)
N21B 0.0484(15) 0.0331(12) 0.0204(10) 0.0101(11) 0.0095(10) 0.0066(9)
N3B 0.0387(13) 0.0273(11) 0.0222(11) 0.0068(10) 0.0058(9) 0.0042(8)
C4B 0.0449(17) 0.0369(15) 0.0198(13) 0.0038(13) 0.0062(11) 0.0065(11)
O41B 0.0925(19) 0.0416(12) 0.0206(10) 0.0231(12) 0.0176(10) 0.0065(8)
C5B 0.0528(19) 0.0310(15) 0.0268(13) 0.0058(13) 0.0065(12) 0.0090(11)
C6B 0.0350(15) 0.0295(14) 0.0276(13) 0.0007(11) 0.0067(11) 0.0053(10)
C61B 0.058(2) 0.0327(15) 0.0355(15) 0.0113(14) 0.0110(13) 0.0074(12)
C1X 0.056(2) 0.062(2) 0.063(2) 0.0006(19) -0.0014(18) 0.0104(18)
O2X 0.0551(14) 0.0523(13) 0.0358(11) 0.0085(11) 0.0142(10) -0.0087(9)
C3X 0.0425(18) 0.0505(19) 0.058(2) -0.0014(15) 0.0118(15) -0.0015(15)
C5X 0.0462(19) 0.068(2) 0.0384(17) -0.0008(17) 0.0120(14) -0.0209(16)
N1X 0.042(2) 0.051(2) 0.0306(18) 0.0049(16) 0.0066(14) -0.0043(15)
C2X 0.028(2) 0.040(2) 0.0277(18) -0.0011(17) 0.0076(14) -0.0094(17)
C4X 0.036(2) 0.040(2) 0.066(3) -0.0021(18) 0.016(2) -0.018(2)

loop_
_atom_type_symbol
_atom_type_description
_atom_type_scat_dispersion_real
_atom_type_scat_dispersion_imag
_atom_type_scat_source
C C 0.0033 0.0016 'International Tables Vol C Tables 4.2.6.8 and 6.1.1.4'
H H 0.0000 0.0000 'International Tables Vol C Tables 4.2.6.8 and 6.1.1.4'
N N 0.0061 0.0033 'International Tables Vol C Tables 4.2.6.8 and 6.1.1.4'
O O 0.0106 0.0060 'International Tables Vol C Tables 4.2.6.8 and 6.1.1.4'

loop_
_geom_angle_atom_site_label_1
_geom_angle_atom_site_label_2
_geom_angle_atom_site_label_3
_geom_angle_site_symmetry_1
_geom_angle_site_symmetry_3
_geom_angle
_geom_angle_publ_flag
C2A N1A C6A . . 121.2(2) ?
C2A N1A H1A . . 119.4 ?
C6A N1A H1A . . 119.4 ?
N3A C2A N21A . . 120.0(2) ?
N3A C2A N1A . . 122.8(3) ?
N21A C2A N1A . . 117.2(2) ?
C2A N21A H21A . . 120.0 ?
C2A N21A H21B . . 120.0 ?
H21A N21A H21B . . 120.0 ?
C2A N3A C4A . . 118.9(2) ?
O41A C4A N3A . . 119.3(2) ?
O41A C4A C5A . . 122.2(3) ?
N3A C4A C5A . . 118.4(2) ?
C6A C5A C4A . . 120.5(3) ?
C6A C5A H5A . . 119.8 ?
C4A C5A H5A . . 119.8 ?
C5A C6A N1A . . 118.1(2) ?
C5A C6A C61A . . 125.5(3) ?
N1A C6A C61A . . 116.4(2) ?
C6A C61A H61A . . 109.5 ?
C6A C61A H61B . . 109.5 ?
H61A C61A H61B . . 109.5 ?
C6A C61A H61C . . 109.5 ?
H61A C61A H61C . . 109.5 ?
H61B C61A H61C . . 109.5 ?
C2B N1B C6B . . 116.7(2) ?
N1B C2B N21B . . 120.3(2) ?
N1B C2B N3B . . 122.8(2) ?
N21B C2B N3B . . 116.9(2) ?
C2B N21B H21C . . 120.0 ?
C2B N21B H21D . . 120.0 ?
H21C N21B H21D . . 120.0 ?
C2B N3B C4B . . 122.5(2) ?
C2B N3B H3B . . 118.8 ?
C4B N3B H3B . . 118.8 ?
O41B C4B N3B . . 118.9(2) ?
O41B C4B C5B . . 126.2(2) ?
N3B C4B C5B . . 114.9(2) ?
C6B C5B C4B . . 119.5(2) ?
C6B C5B H5B . . 120.3 ?
C4B C5B H5B . . 120.3 ?
C5B C6B N1B . . 123.7(2) ?
C5B C6B C61B . . 121.2(2) ?
N1B C6B C61B . . 115.1(2) ?
C6B C61B H61D . . 109.5 ?
C6B C61B H61E . . 109.5 ?
H61D C61B H61E . . 109.5 ?
C6B C61B H61F . . 109.5 ?
H61D C61B H61F . . 109.5 ?
H61E C61B H61F . . 109.5 ?
N1X C1X C4X' . . 62.8(6) ?
C4X' C1X C2X' . . 97.8(8) ?
N1X C1X H1XA . . 109.5 ?
C4X' C1X H1XA . . 47.3 ?
C2X' C1X H1XA . . 144.9 ?
N1X C1X H1XB . . 109.5 ?
C4X' C1X H1XB . . 118.0 ?
C2X' C1X H1XB . . 89.1 ?
H1XA C1X H1XB . . 109.5 ?
N1X C1X H1XC . . 109.5 ?
C4X' C1X H1XC . . 131.8 ?
C2X' C1X H1XC . . 90.7 ?
H1XA C1X H1XC . . 109.5 ?
H1XB C1X H1XC . . 109.5 ?
N1X C1X H3XC . . 119.1 ?
C4X' C1X H3XC . . 112.2 ?
C2X' C1X H3XC . . 112.2 ?
H1XA C1X H3XC . . 83.7 ?
H1XB C1X H3XC . . 121.6 ?
N1X C1X H3XD . . 128.8 ?
C4X' C1X H3XD . . 112.2 ?
C2X' C1X H3XD . . 112.2 ?
H1XA C1X H3XD . . 89.2 ?
H1XC C1X H3XD . . 107.9 ?
H3XC C1X H3XD . . 109.8 ?
N1X' C3X C4X . . 63.2(5) ?
C4X C3X C2X . . 102.7(3) ?
N1X' C3X H3XA . . 120.5 ?
C4X C3X H3XA . . 111.2 ?
C2X C3X H3XA . . 111.2 ?
N1X' C3X H3XB . . 128.6 ?
C4X C3X H3XB . . 111.2 ?
C2X C3X H3XB . . 111.2 ?
H3XA C3X H3XB . . 109.1 ?
N1X' C3X H1XD . . 109.5 ?
C4X C3X H1XD . . 46.3 ?
C2X C3X H1XD . . 149.1 ?
H3XA C3X H1XD . . 85.8 ?
H3XB C3X H1XD . . 85.2 ?
N1X' C3X H1XE . . 109.5 ?
C4X C3X H1XE . . 122.1 ?
C2X C3X H1XE . . 85.4 ?
H3XA C3X H1XE . . 118.7 ?
H1XD C3X H1XE . . 109.5 ?
N1X' C3X H1XF . . 109.5 ?
C4X C3X H1XF . . 127.6 ?
C2X C3X H1XF . . 89.5 ?
H3XB C3X H1XF . . 111.0 ?
H1XD C3X H1XF . . 109.5 ?
H1XE C3X H1XF . . 109.5 ?
N1X' C5X C4X . . 60.8(5) ?
N1X C5X C4X . . 105.1(3) ?
N1X' C5X C4X' . . 104.0(7) ?
N1X C5X C4X' . . 59.8(6) ?
C4X C5X C4X' . . 164.7(6) ?
N1X' C5X H5XA . . 120.9 ?
N1X C5X H5XA . . 110.7 ?
C4X C5X H5XA . . 110.7 ?
C4X' C5X H5XA . . 75.2 ?
N1X' C5X H5XB . . 129.4 ?
N1X C5X H5XB . . 110.7 ?
C4X C5X H5XB . . 110.7 ?
C4X' C5X H5XB . . 79.3 ?
H5XA C5X H5XB . . 108.8 ?
N1X' C5X H5XC . . 111.1 ?
N1X C5X H5XC . . 119.5 ?
C4X C5X H5XC . . 78.1 ?
C4X' C5X H5XC . . 110.8 ?
H5XA C5X H5XC . . 124.5 ?
N1X' C5X H5XD . . 110.6 ?
N1X C5X H5XD . . 130.6 ?
C4X C5X H5XD . . 75.8 ?
C4X' C5X H5XD . . 111.3 ?
H5XB C5X H5XD . . 114.8 ?
H5XC C5X H5XD . . 109.0 ?
C2X N1X C1X . . 121.6(3) ?
C2X N1X C5X . . 114.5(3) ?
C1X N1X C5X . . 123.8(3) ?
O2X C2X N1X . . 125.9(4) ?
O2X C2X C3X . . 124.8(4) ?
N1X C2X C3X . . 109.3(3) ?
C5X C4X C3X . . 107.6(3) ?
C5X C4X H4XA . . 110.2 ?
C3X C4X H4XA . . 110.2 ?
C5X C4X H4XB . . 110.2 ?
C3X C4X H4XB . . 110.2 ?
H4XA C4X H4XB . . 108.5 ?
C2X' N1X' C3X . . 117.2(9) ?
C2X' N1X' C5X . . 114.5(9) ?
C3X N1X' C5X . . 128.2(8) ?
O2X C2X' N1X' . . 114.4(11) ?
O2X C2X' C1X . . 136.3(10) ?
N1X' C2X' C1X . . 109.2(9) ?
C1X C4X' C5X . . 113.1(9) ?
C1X C4X' H4XC . . 109.0 ?
C5X C4X' H4XC . . 109.0 ?
C1X C4X' H4XD . . 109.0 ?
C5X C4X' H4XD . . 109.0 ?
H4XC C4X' H4XD . . 107.8 ?

loop_
_geom_bond_atom_site_label_1
_geom_bond_atom_site_label_2
_geom_bond_site_symmetry_2
_geom_bond_distance
_geom_bond_publ_flag
N1A C2A . 1.355(4) ?
N1A C6A . 1.381(4) ?
N1A H1A . 0.8800 ?
C2A N3A . 1.327(3) ?
C2A N21A . 1.337(4) ?
N21A H21A . 0.8800 ?
N21A H21B . 0.8800 ?
N3A C4A . 1.386(4) ?
C4A O41A . 1.247(3) ?
C4A C5A . 1.448(4) ?
C5A C6A . 1.347(4) ?
C5A H5A . 0.9500 ?
C6A C61A . 1.489(4) ?
C61A H61A . 0.9800 ?
C61A H61B . 0.9800 ?
C61A H61C . 0.9800 ?
N1B C2B . 1.321(3) ?
N1B C6B . 1.371(3) ?
C2B N21B . 1.339(3) ?
C2B N3B . 1.362(3) ?
N21B H21C . 0.8800 ?
N21B H21D . 0.8800 ?
N3B C4B . 1.388(3) ?
N3B H3B . 0.8800 ?
C4B O41B . 1.244(3) ?
C4B C5B . 1.419(4) ?
C5B C6B . 1.362(4) ?
C5B H5B . 0.9500 ?
C6B C61B . 1.498(4) ?
C61B H61D . 0.9800 ?
C61B H61E . 0.9800 ?
C61B H61F . 0.9800 ?
C1X N1X . 1.381(5) ?
C1X C4X' . 1.476(13) ?
C1X C2X' . 1.664(13) ?
C1X H1XA . 0.9800 ?
C1X H1XB . 0.9800 ?
C1X H1XC . 0.9800 ?
C1X H3XC . 0.9900 ?
C1X H3XD . 0.9900 ?
O2X C2X . 1.227(4) ?
O2X C2X' . 1.316(12) ?
C3X N1X' . 1.310(10) ?
C3X C4X . 1.519(5) ?
C3X C2X . 1.584(5) ?
C3X H3XA . 0.9900 ?
C3X H3XB . 0.9900 ?
C3X H1XD . 0.9800 ?
C3X H1XE . 0.9800 ?
C3X H1XF . 0.9800 ?
C5X N1X' . 1.421(10) ?
C5X N1X . 1.459(4) ?
C5X C4X . 1.526(6) ?
C5X C4X' . 1.527(13) ?
C5X H5XA . 0.9900 ?
C5X H5XB . 0.9900 ?
C5X H5XC . 0.9900 ?
C5X H5XD . 0.9900 ?
N1X C2X . 1.320(5) ?
C4X H4XA . 0.9900 ?
C4X H4XB . 0.9900 ?
N1X' C2X' . 1.353(15) ?
C4X' H4XC . 0.9900 ?
C4X' H4XD . 0.9900 ?

loop_
_geom_hbond_atom_site_label_D
_geom_hbond_atom_site_label_H
_geom_hbond_atom_site_label_A
_geom_hbond_site_symmetry_A
_geom_hbond_distance_DH
_geom_hbond_distance_HA
_geom_hbond_distance_DA
_geom_hbond_angle_DHA
N1A H1A O2X . 0.88 2.00 2.800(3) 151
N21A H21A O41B . 0.88 1.92 2.794(3) 173
N21A H21B O2X . 0.88 2.09 2.869(3) 146
N3B H3B N3A . 0.88 1.97 2.838(3) 171
N21B H21D O41A . 0.88 2.01 2.888(3) 179
N21B H21C N1B 2_677 0.88 2.09 2.962(3) 172

loop_
_geom_torsion_atom_site_label_1
_geom_torsion_atom_site_label_2
_geom_torsion_atom_site_label_3
_geom_torsion_atom_site_label_4
_geom_torsion_site_symmetry_1
_geom_torsion_site_symmetry_2
_geom_torsion_site_symmetry_3
_geom_torsion_site_symmetry_4
_geom_torsion
_geom_torsion_publ_flag
C6A N1A C2A N3A . . . . 0.9(4) ?
C6A N1A C2A N21A . . . . -179.8(3) ?
N21A C2A N3A C4A . . . . -179.3(3) ?
N1A C2A N3A C4A . . . . -0.1(4) ?
C2A N3A C4A O41A . . . . 179.3(3) ?
C2A N3A C4A C5A . . . . -0.1(4) ?
O41A C4A C5A C6A . . . . -179.9(3) ?
N3A C4A C5A C6A . . . . -0.6(4) ?
C4A C5A C6A N1A . . . . 1.3(5) ?
C4A C5A C6A C61A . . . . -179.4(3) ?
C2A N1A C6A C5A . . . . -1.5(4) ?
C2A N1A C6A C61A . . . . 179.1(3) ?
C6B N1B C2B N21B . . . . -179.9(3) ?
C6B N1B C2B N3B . . . . 0.5(4) ?
N1B C2B N3B C4B . . . . 1.7(4) ?
N21B C2B N3B C4B . . . . -177.9(3) ?
C2B N3B C4B O41B . . . . 178.2(3) ?
C2B N3B C4B C5B . . . . -2.9(4) ?
O41B C4B C5B C6B . . . . -179.2(3) ?
N3B C4B C5B C6B . . . . 2.0(4) ?
C4B C5B C6B N1B . . . . 0.0(5) ?
C4B C5B C6B C61B . . . . -179.9(3) ?
C2B N1B C6B C5B . . . . -1.4(4) ?
C2B N1B C6B C61B . . . . 178.6(3) ?
C4X' C1X N1X C2X . . . . 172.1(10) ?
C2X' C1X N1X C2X . . . . 1.6(13) ?
C4X' C1X N1X C5X . . . . -6.6(10) ?
C2X' C1X N1X C5X . . . . -177.1(13) ?
N1X' C5X N1X C2X . . . . -1.2(7) ?
C4X C5X N1X C2X . . . . 4.9(4) ?
C4X' C5X N1X C2X . . . . -172.2(10) ?
N1X' C5X N1X C1X . . . . 177.5(8) ?
C4X C5X N1X C1X . . . . -176.3(4) ?
C4X' C5X N1X C1X . . . . 6.5(10) ?
C2X' O2X C2X N1X . . . . -2.7(16) ?
C2X' O2X C2X C3X . . . . 176.7(19) ?
C1X N1X C2X O2X . . . . 0.8(6) ?
C5X N1X C2X O2X . . . . 179.6(3) ?
C1X N1X C2X C3X . . . . -178.6(3) ?
C5X N1X C2X C3X . . . . 0.2(4) ?
N1X' C3X C2X O2X . . . . -178.2(9) ?
C4X C3X C2X O2X . . . . 175.4(3) ?
N1X' C3X C2X N1X . . . . 1.2(8) ?
C4X C3X C2X N1X . . . . -5.2(4) ?
N1X' C5X C4X C3X . . . . -3.1(6) ?
N1X C5X C4X C3X . . . . -8.0(4) ?
C4X' C5X C4X C3X . . . . 1(3) ?
N1X' C3X C4X C5X . . . . 3.3(6) ?
C2X C3X C4X C5X . . . . 7.9(4) ?
C4X C3X N1X' C2X' . . . . 174.6(15) ?
C2X C3X N1X' C2X' . . . . 1.5(11) ?
C4X C3X N1X' C5X . . . . -4.3(8) ?
C2X C3X N1X' C5X . . . . -177.3(16) ?
N1X C5X N1X' C2X' . . . . -1.3(10) ?
C4X C5X N1X' C2X' . . . . -174.5(14) ?
C4X' C5X N1X' C2X' . . . . 6.7(16) ?
N1X C5X N1X' C3X . . . . 177.6(15) ?
C4X C5X N1X' C3X . . . . 4.4(8) ?
C4X' C5X N1X' C3X . . . . -174.4(12) ?
C2X O2X C2X' N1X' . . . . -1.2(6) ?
C2X O2X C2X' C1X . . . . 175(3) ?
C3X N1X' C2X' O2X . . . . -1(2) ?
C5X N1X' C2X' O2X . . . . 177.6(11) ?
C3X N1X' C2X' C1X . . . . -178.9(9) ?
C5X N1X' C2X' C1X . . . . 0.1(17) ?
N1X C1X C2X' O2X . . . . -175(3) ?
C4X' C1X C2X' O2X . . . . 176(2) ?
N1X C1X C2X' N1X' . . . . 1.5(6) ?
C4X' C1X C2X' N1X' . . . . -7.0(16) ?
N1X C1X C4X' C5X . . . . 5.7(9) ?
C2X' C1X C4X' C5X . . . . 11.2(15) ?
N1X' C5X C4X' C1X . . . . -12.0(16) ?
N1X C5X C4X' C1X . . . . -5.5(8) ?
C4X C5X C4X' C1X . . . . -16(4) ?
